data_2020186
loop_
_publ_author_name
'Harrison, W.T.A.'
'Cheetham, A.K.'

_publ_section_title
;
 The structure of aluminium iron molybdate
;
_journal_name_full 'Acta Crystallographica C (39,1983-)'
_journal_page_first 178
_journal_page_last 180
_journal_volume 45
_journal_year 1989
_chemical_formula_sum 'Al Fe Mo3 O12'
_chemical_name_systematic 'Al Fe (Mo O4)3'
_space_group_IT_number 14
_symmetry_space_group_name_Hall '-P 2yab'
_symmetry_space_group_name_H-M 'P 1 21/a 1'
_cell_angle_alpha 90
_cell_angle_beta 125.306
_cell_angle_gamma 90
_cell_formula_units_Z 8
_cell_length_a 15.509
_cell_length_b 9.132
_cell_length_c 18.021
_cell_volume 2082.858
_citation_journal_id_ASTM ACSCEE
_cod_data_source_file Harrison_ACSCEE_1989_1764.cif
_cod_data_source_block Al1Fe1Mo3O12
_cod_original_sg_symbol_Hall '-P 2ybc (z,y,-x)'
_cod_original_formula_sum 'Al1 Fe1 Mo3 O12'
_cod_database_code 2020186

loop_
_symmetry_equiv_pos_as_xyz
x,y,z
-x+1/2,y+1/2,-z
-x,-y,-z
x-1/2,-y-1/2,z

loop_
_atom_site_label
_atom_site_type_symbol
_atom_site_fract_x
_atom_site_fract_y
_atom_site_fract_z
_atom_site_occupancy
_atom_site_U_iso_or_equiv
Mo3 Mo+6 0.1394 0.115 0.2499 1 0.0
O7 O-2 0.42 0.109 0.4128 1 0.0
O14 O-2 0.2452 0.036 0.5106 1 0.0
Al4 Al+3 0.1084 0.979 0.4176 0.5 0.0
O22 O-2 0.048 0.658 0.1218 1 0.0
O2 O-2 0.99 0.409 0.1738 1 0.0
O4 O-2 0.774 0.499 0.0492 1 0.0
O20 O-2 0.094 0.315 0.594 1 0.0
O11 O-2 0.067 0.378 0.0667 1 0.0
Al1 Al+3 0.384 0.966 0.319 0.5 0.0
O17 O-2 0.743 0.967 0.1931 1 0.0
Fe3 Fe+3 0.12 0.47 0.1839 0.5 0.0
O18 O-2 0.664 0.937 0.2978 1 0.0
O5 O-2 0.5224 0.427 0.1456 1 0.0
O6 O-2 0.736 0.519 0.2743 1 0.0
O23 O-2 0.367 0.6 0.1273 1 0.0
O1 O-2 0.58 0.389 -0.0016 1 0.0
O21 O-2 0.156 0.808 0.3885 1 0.0
O8 O-2 0.184 0.289 0.2487 1 0.0
O10 O-2 0.384 0.307 0.9744 1 0.0
O19 O-2 0.966 0.93 0.3172 1 0.0
Mo4 Mo+6 0.151 0.616 0.3828 1 0.0
O13 O-2 0.855 0.385 0.2335 1 0.0
Fe4 Fe+3 0.1084 0.979 0.4176 0.5 0.0
Al2 Al+3 0.3673 0.46 0.0459 0.5 0.0
O24 O-2 0.343 0.819 0.2285 1 0.0
Fe2 Fe+3 0.3673 0.46 0.0459 0.5 0.0
Mo1 Mo+6 -0.0075 0.249 0.4855 1 0.0
O3 O-2 0.825 0.186 0.0943 1 0.0
Mo5 Mo+6 0.3523 0.629 0.2135 1 0.0
Mo2 Mo+6 0.3591 0.122 0.1357 1 0.0
O16 O-2 0.527 0.943 0.3571 1 0.0
O9 O-2 0.55 0.361 0.445 1 0.0
O15 O-2 0.113 0.101 0.3359 1 0.0
Fe1 Fe+3 0.384 0.966 0.319 0.5 0.0
Mo6 Mo+6 -0.0023 0.74 0.0148 1 0.0
O12 O-2 0.41 0.357 0.502 1 0.0
Al3 Al+3 0.12 0.47 0.1839 0.5 0.0
